data_1500038
loop_
_publ_author_name
'Carmen R. Maldonado'
'Miguel Quir\'os'
'Juan M. Salas'

_publ_contact_author_address
;
     Departamento de Qu\'imica Inorg\'anica
     Facultad de Ciencias
     Universidad de Granada
     18071 Granada
     SPAIN
;
_publ_contact_author_email mquiros@ugr.es
_publ_contact_author_fax 34-58-248526
_publ_contact_author_name 'Miguel Quir\'os'
_publ_contact_author_phone 34-58-240441
_journal_name_full Polyhedron
_journal_page_first 372
_journal_page_last 378
_journal_paper_doi 10.1016/j.poly.2009.06.002
_journal_volume 29
_journal_year 2010
_chemical_formula_moiety 'C16 H28 N14 Ni O4, 3(H2 O)'
_chemical_formula_sum 'C16 H34 N14 Ni O7'
_chemical_formula_weight 593.28
_chemical_name_systematic
; 
 ? 
;
_space_group_IT_number 2
_symmetry_cell_setting triclinic
_symmetry_space_group_name_Hall '-P 1'
_symmetry_space_group_name_H-M 'P -1'
_atom_sites_solution_hydrogens mixed
_atom_sites_solution_primary heavy
_atom_sites_solution_secondary difmap
_audit_creation_method SHELXL-97
_cell_angle_alpha 95.215(2)
_cell_angle_beta 95.770(3)
_cell_angle_gamma 117.933(2)
_cell_formula_units_Z 1
_cell_length_a 8.1905(19)
_cell_length_b 8.2396(13)
_cell_length_c 10.8651(17)
_cell_measurement_reflns_used 4966
_cell_measurement_temperature 295(2)
_cell_measurement_theta_max 27.9
_cell_measurement_theta_min 2.8
_cell_volume 636.5(2)
_computing_cell_refinement 'Bruker SMART'
_computing_data_collection 'Bruker SMART (Bruker, 1999)'
_computing_data_reduction 'Bruker SAINT (Bruker, 1999)'
_computing_molecular_graphics 'Xtal_GX (Hall & du Boulay, 1997)'
_computing_publication_material SHELXL-97
_computing_structure_refinement 'SHELXL-97 (Sheldrick, 1997)'
_computing_structure_solution 'SHELXS-97 (Sheldrick, 1997)'
_diffrn_ambient_temperature 295(2)
_diffrn_detector_area_resol_mean 8.26
_diffrn_measured_fraction_theta_full 0.990
_diffrn_measured_fraction_theta_max 0.907
_diffrn_measurement_device_type 'Bruker SMART APEX CCD system'
_diffrn_measurement_method '\f and \w scans'
_diffrn_radiation_monochromator graphite
_diffrn_radiation_source 'fine-focus sealed tube'
_diffrn_radiation_type MoK\a
_diffrn_radiation_wavelength 0.71073
_diffrn_reflns_av_R_equivalents 0.0260
_diffrn_reflns_av_sigmaI/netI 0.0240
_diffrn_reflns_limit_h_max 10
_diffrn_reflns_limit_h_min -10
_diffrn_reflns_limit_k_max 10
_diffrn_reflns_limit_k_min -10
_diffrn_reflns_limit_l_max 14
_diffrn_reflns_limit_l_min -13
_diffrn_reflns_number 7343
_diffrn_reflns_theta_full 26.70
_diffrn_reflns_theta_max 28.24
_diffrn_reflns_theta_min 1.91
_diffrn_standards_decay_% 0.2
_diffrn_standards_number 179
_exptl_absorpt_coefficient_mu 0.829
_exptl_absorpt_correction_T_max 0.914
_exptl_absorpt_correction_T_min 0.698
_exptl_absorpt_correction_type multi-scan
_exptl_absorpt_process_details 'Bruker SADABS (Bruker, 1999)'
_exptl_crystal_colour pink
_exptl_crystal_density_diffrn 1.548
_exptl_crystal_density_method 'not measured'
_exptl_crystal_description prismatic
_exptl_crystal_F_000 312
_exptl_crystal_size_max 0.36
_exptl_crystal_size_mid 0.26
_exptl_crystal_size_min 0.11
_refine_diff_density_max 0.582
_refine_diff_density_min -0.456
_refine_diff_density_rms 0.073
_refine_ls_extinction_method none
_refine_ls_goodness_of_fit_ref 1.069
_refine_ls_hydrogen_treatment mixed
_refine_ls_matrix_type full
_refine_ls_number_parameters 187
_refine_ls_number_reflns 2851
_refine_ls_number_restraints 5
_refine_ls_restrained_S_all 1.068
_refine_ls_R_factor_all 0.0424
_refine_ls_R_factor_gt 0.0413
_refine_ls_shift/su_max 0.029
_refine_ls_shift/su_mean 0.001
_refine_ls_structure_factor_coef Fsqd
_refine_ls_weighting_details 'calc w=1/[\s^2^(Fo^2^)+(0.0700P)^2^+0.3000P] where P=(Fo^2^+2Fc^2^)/3'
_refine_ls_weighting_scheme calc
_refine_ls_wR_factor_gt 0.1139
_refine_ls_wR_factor_ref 0.1147
_reflns_number_gt 2729
_reflns_number_total 2851
_reflns_threshold_expression I>2\s(I)
_cod_data_source_file niendmax.cif
_cod_data_source_block nienax
_cod_database_code 1500038

loop_
_symmetry_equiv_pos_as_xyz
'x, y, z'
'-x, -y, -z'

loop_
_atom_site_label
_atom_site_type_symbol
_atom_site_fract_x
_atom_site_fract_y
_atom_site_fract_z
_atom_site_U_iso_or_equiv
_atom_site_adp_type
_atom_site_occupancy
_atom_site_symmetry_multiplicity
_atom_site_calc_flag
_atom_site_refinement_flags
_atom_site_disorder_assembly
_atom_site_disorder_group
Ni Ni 0.5000 0.5000 0.5000 0.02831(14) Uani 1 2 d S . .
N1 N 0.2052(2) 0.3169(2) 0.27040(16) 0.0352(4) Uani 1 1 d . . .
N2 N 0.3688(2) 0.4646(2) 0.31403(16) 0.0353(4) Uani 1 1 d . . .
N3 N 0.4351(2) 0.5807(2) 0.22773(16) 0.0337(4) Uani 1 1 d . . .
C3A C 0.3042(3) 0.4972(3) 0.12627(18) 0.0293(4) Uani 1 1 d . . .
N4 N 0.3024(2) 0.5552(2) 0.01151(16) 0.0344(4) Uani 1 1 d . . .
C4 C 0.4531(3) 0.7314(3) -0.0115(2) 0.0453(5) Uani 1 1 d . . .
H41 H 0.5410 0.7086 -0.0520 0.054 Uiso 1 1 d R . .
H42 H 0.5161 0.8130 0.0666 0.054 Uiso 1 1 d R . .
H43 H 0.4010 0.7884 -0.0645 0.054 Uiso 1 1 d R . .
C5 C 0.1556(3) 0.4463(3) -0.08334(19) 0.0334(4) Uani 1 1 d . . .
O5 O 0.1478(3) 0.4921(2) -0.18642(15) 0.0469(4) Uani 1 1 d . . .
N6 N 0.0124(2) 0.2800(2) -0.05720(16) 0.0339(4) Uani 1 1 d . . .
C6 C -0.1372(3) 0.1626(3) -0.1627(2) 0.0434(5) Uani 1 1 d . . .
H61 H -0.1992 0.0367 -0.1466 0.052 Uiso 1 1 d R . .
H62 H -0.0845 0.1667 -0.2382 0.052 Uiso 1 1 d R . .
H63 H -0.2262 0.2074 -0.1725 0.052 Uiso 1 1 d R . .
C7 C 0.0016(3) 0.2137(3) 0.05770(19) 0.0331(4) Uani 1 1 d . . .
O7 O -0.1334(2) 0.0686(2) 0.07098(16) 0.0469(4) Uani 1 1 d . . .
C7A C 0.1610(3) 0.3342(3) 0.15082(18) 0.0308(4) Uani 1 1 d . . .
N1E N 0.4280(4) 0.2184(3) 0.4678(2) 0.0637(7) Uani 1 1 d . . .
H11E H 0.4352 0.1771 0.5410 0.076 Uiso 1 1 d R . .
H12E H 0.3101 0.1503 0.4262 0.076 Uiso 1 1 d R . .
C1E C 0.5608(8) 0.2028(6) 0.3936(3) 0.0865(13) Uani 1 1 d . . .
H13E H 0.5261 0.2080 0.3066 0.104 Uiso 1 1 d R . .
H14E H 0.5585 0.0847 0.3981 0.104 Uiso 1 1 d R . .
C2E C 0.7543(7) 0.3613(7) 0.4448(3) 0.0924(15) Uani 1 1 d . . .
H23E H 0.7926 0.3514 0.5300 0.111 Uiso 1 1 d R . .
H24E H 0.8435 0.3570 0.3940 0.111 Uiso 1 1 d R . .
N2E N 0.7494(3) 0.5359(4) 0.4420(2) 0.0548(6) Uani 1 1 d . . .
H21E H 0.7531 0.5645 0.3640 0.066 Uiso 1 1 d R . .
H22E H 0.8486 0.6290 0.4937 0.066 Uiso 1 1 d R . .
O1W O 0.7897(3) 0.9175(3) 0.2983(2) 0.0696(6) Uani 1 1 d D . .
H11W H 0.811(6) 0.976(5) 0.235(2) 0.084 Uiso 1 1 d D . .
H12W H 0.685(3) 0.818(3) 0.276(3) 0.084 Uiso 1 1 d D . .
O2W O 0.0643(6) 0.9081(6) 0.4655(4) 0.0585(9) Uiso 0.50 1 d PD . .
H21W H 0.006(9) 0.954(9) 0.422(4) 0.070 Uiso 0.50 1 d PD . .
H22W H 0.071(9) 0.953(9) 0.5420(18) 0.070 Uiso 0.50 1 d PD . .

loop_
_atom_site_aniso_label
_atom_site_aniso_U_11
_atom_site_aniso_U_22
_atom_site_aniso_U_33
_atom_site_aniso_U_23
_atom_site_aniso_U_13
_atom_site_aniso_U_12
Ni 0.02354(19) 0.02531(19) 0.0280(2) 0.00690(13) 0.00189(13) 0.00519(14)
N1 0.0278(8) 0.0330(8) 0.0310(8) 0.0085(7) 0.0010(7) 0.0035(7)
N2 0.0288(8) 0.0326(8) 0.0322(9) 0.0093(7) 0.0013(7) 0.0049(7)
N3 0.0275(8) 0.0302(8) 0.0318(8) 0.0091(7) 0.0028(7) 0.0041(7)
C3A 0.0256(9) 0.0270(9) 0.0297(9) 0.0062(7) 0.0042(7) 0.0078(7)
N4 0.0315(9) 0.0310(8) 0.0313(8) 0.0111(7) 0.0051(7) 0.0065(7)
C4 0.0393(12) 0.0369(11) 0.0467(12) 0.0175(10) 0.0111(10) 0.0052(10)
C5 0.0350(10) 0.0346(10) 0.0298(9) 0.0066(8) 0.0065(8) 0.0157(9)
O5 0.0534(10) 0.0499(10) 0.0307(8) 0.0129(7) 0.0045(7) 0.0188(8)
N6 0.0302(8) 0.0324(8) 0.0292(8) 0.0026(7) 0.0005(7) 0.0083(7)
C6 0.0393(11) 0.0440(12) 0.0331(11) -0.0019(9) -0.0047(9) 0.0123(10)
C7 0.0279(9) 0.0308(9) 0.0324(10) 0.0051(8) 0.0029(8) 0.0079(8)
O7 0.0337(8) 0.0378(8) 0.0434(9) 0.0096(7) 0.0002(7) -0.0032(7)
C7A 0.0258(9) 0.0282(9) 0.0301(9) 0.0076(7) 0.0043(7) 0.0057(8)
N1E 0.112(2) 0.0358(10) 0.0418(11) 0.0153(9) 0.0231(12) 0.0308(13)
C1E 0.171(4) 0.090(3) 0.0499(17) 0.0195(17) 0.026(2) 0.102(3)
C2E 0.133(4) 0.175(5) 0.0495(17) 0.036(2) 0.029(2) 0.133(4)
N2E 0.0409(11) 0.0934(18) 0.0383(10) 0.0250(11) 0.0132(9) 0.0353(12)
O1W 0.0528(11) 0.0628(13) 0.0483(11) 0.0198(9) -0.0015(9) -0.0088(10)

loop_
_atom_type_symbol
_atom_type_description
_atom_type_scat_dispersion_real
_atom_type_scat_dispersion_imag
_atom_type_scat_source
C C 0.0033 0.0016 'International Tables Vol C Tables 4.2.6.8 and 6.1.1.4'
H H 0.0000 0.0000 'International Tables Vol C Tables 4.2.6.8 and 6.1.1.4'
N N 0.0061 0.0033 'International Tables Vol C Tables 4.2.6.8 and 6.1.1.4'
O O 0.0106 0.0060 'International Tables Vol C Tables 4.2.6.8 and 6.1.1.4'
Ni Ni 0.3393 1.1124 'International Tables Vol C Tables 4.2.6.8 and 6.1.1.4'

loop_
_geom_angle_atom_site_label_1
_geom_angle_atom_site_label_2
_geom_angle_atom_site_label_3
_geom_angle
_geom_angle_site_symmetry_1
_geom_angle_site_symmetry_3
_geom_angle_publ_flag
N1E Ni N1E 180.0 2_666 . ?
N1E Ni N2E 82.91(11) 2_666 2_666 ?
N1E Ni N2E 97.09(11) . 2_666 ?
N1E Ni N2E 97.09(11) 2_666 . ?
N1E Ni N2E 82.91(11) . . ?
N2E Ni N2E 180.0 2_666 . ?
N1E Ni N2 92.29(9) 2_666 . ?
N1E Ni N2 87.72(9) . . ?
N2E Ni N2 87.47(8) 2_666 . ?
N2E Ni N2 92.53(8) . . ?
N1E Ni N2 87.71(9) 2_666 2_666 ?
N1E Ni N2 92.28(9) . 2_666 ?
N2E Ni N2 92.53(8) 2_666 2_666 ?
N2E Ni N2 87.47(8) . 2_666 ?
N2 Ni N2 180.00(11) . 2_666 ?
N2 N1 C7A 105.63(16) . . ?
N1 N2 N3 112.85(16) . . ?
N1 N2 Ni 120.02(13) . . ?
N3 N2 Ni 127.13(13) . . ?
C3A N3 N2 104.16(16) . . ?
N3 C3A N4 128.12(18) . . ?
N3 C3A C7A 109.60(18) . . ?
N4 C3A C7A 122.28(18) . . ?
C5 N4 C3A 119.42(17) . . ?
C5 N4 C4 119.14(18) . . ?
C3A N4 C4 121.43(18) . . ?
N4 C4 H41 109.6 . . ?
N4 C4 H42 109.6 . . ?
H41 C4 H42 109.4 . . ?
N4 C4 H43 109.3 . . ?
H41 C4 H43 109.5 . . ?
H42 C4 H43 109.4 . . ?
O5 C5 N4 121.7(2) . . ?
O5 C5 N6 120.7(2) . . ?
N4 C5 N6 117.53(17) . . ?
C5 N6 C7 126.51(17) . . ?
C5 N6 C6 115.95(18) . . ?
C7 N6 C6 117.52(18) . . ?
N6 C6 H61 109.5 . . ?
N6 C6 H62 109.6 . . ?
H61 C6 H62 109.4 . . ?
N6 C6 H63 109.5 . . ?
H61 C6 H63 109.4 . . ?
H62 C6 H63 109.4 . . ?
O7 C7 N6 120.93(19) . . ?
O7 C7 C7A 126.75(19) . . ?
N6 C7 C7A 112.32(17) . . ?
N1 C7A C3A 107.76(17) . . ?
N1 C7A C7 130.32(17) . . ?
C3A C7A C7 121.92(18) . . ?
C1E N1E Ni 107.1(2) . . ?
C1E N1E H11E 110.1 . . ?
Ni N1E H11E 110.3 . . ?
C1E N1E H12E 110.5 . . ?
Ni N1E H12E 110.2 . . ?
H11E N1E H12E 108.5 . . ?
N1E C1E C2E 108.7(3) . . ?
N1E C1E H13E 109.8 . . ?
C2E C1E H13E 110.0 . . ?
N1E C1E H14E 109.9 . . ?
C2E C1E H14E 110.1 . . ?
H13E C1E H14E 108.4 . . ?
N2E C2E C1E 108.3(3) . . ?
N2E C2E H23E 110.1 . . ?
C1E C2E H23E 110.1 . . ?
N2E C2E H24E 110.0 . . ?
C1E C2E H24E 109.9 . . ?
H23E C2E H24E 108.4 . . ?
C2E N2E Ni 107.5(2) . . ?
C2E N2E H21E 110.2 . . ?
Ni N2E H21E 110.2 . . ?
C2E N2E H22E 110.2 . . ?
Ni N2E H22E 110.2 . . ?
H21E N2E H22E 108.5 . . ?
H11W O1W H12W 107(4) . . ?
H21W O2W H22W 103.1(16) . . ?

loop_
_geom_bond_atom_site_label_1
_geom_bond_atom_site_label_2
_geom_bond_distance
_geom_bond_site_symmetry_2
_geom_bond_publ_flag
Ni N1E 2.093(2) 2_666 ?
Ni N1E 2.093(2) . ?
Ni N2E 2.093(2) 2_666 ?
Ni N2E 2.093(2) . ?
Ni N2 2.1179(17) . ?
Ni N2 2.1179(17) 2_666 ?
N1 N2 1.319(2) . ?
N1 C7A 1.352(3) . ?
N2 N3 1.367(2) . ?
N3 C3A 1.331(3) . ?
C3A N4 1.376(3) . ?
C3A C7A 1.379(2) . ?
N4 C5 1.373(3) . ?
N4 C4 1.464(3) . ?
C4 H41 0.9602 . ?
C4 H42 0.9603 . ?
C4 H43 0.9603 . ?
C5 O5 1.219(3) . ?
C5 N6 1.402(3) . ?
N6 C7 1.402(3) . ?
N6 C6 1.469(3) . ?
C6 H61 0.9605 . ?
C6 H62 0.9605 . ?
C6 H63 0.9605 . ?
C7 O7 1.224(3) . ?
C7 C7A 1.433(3) . ?
N1E C1E 1.463(5) . ?
N1E H11E 0.9000 . ?
N1E H12E 0.9000 . ?
C1E C2E 1.509(7) . ?
C1E H13E 0.9700 . ?
C1E H14E 0.9700 . ?
C2E N2E 1.461(5) . ?
C2E H23E 0.9700 . ?
C2E H24E 0.9700 . ?
N2E H21E 0.9000 . ?
N2E H22E 0.9000 . ?
O1W H11W 0.858(10) . ?
O1W H12W 0.854(10) . ?
O2W H21W 0.863(10) . ?
O2W H22W 0.866(10) . ?

loop_
_geom_hbond_atom_site_label_D
_geom_hbond_atom_site_label_H
_geom_hbond_atom_site_label_A
_geom_hbond_distance_DH
_geom_hbond_distance_HA
_geom_hbond_distance_DA
_geom_hbond_angle_DHA
_geom_hbond_site_symmetry_A
O1W H12W N3 0.854(10) 2.034(11) 2.888(3) 178(4) .
O1W H11W O7 0.858(10) 2.016(13) 2.860(3) 168(4) 1_665
N1E H12E O2W 0.90 2.19 2.872(5) 132.5 1_545
N2E H22E O2W 0.90 2.22 2.905(5) 132.3 1_655
N2E H21E O5 0.90 2.26 3.002(3) 139.6 2_665
O2W H21W O1W 0.863(10) 2.00(3) 2.781(5) 150(6) 1_455
O2W H22W O1W 0.866(10) 1.89(3) 2.681(5) 151(6) 2_676
